data_7243305
loop_
_publ_author_name
'\"Ozcan, Emrah'
'Dedeoglu, Burcu'
'Chumakov, Yurii'
'Zorlu, Yunus'
'\,Co\,sut, B\"unyemin'
'Ayhan, Mehmet Menaf'

_publ_section_title
;
 Modulation of supramolecular self-assembly of BODIPY tectons via halogen
 bonding
;
_journal_issue 36
_journal_name_full CrystEngComm
_journal_page_first 6365
_journal_page_last 6375
_journal_paper_doi 10.1039/D1CE00862E
_journal_volume 23
_journal_year 2021
_chemical_formula_moiety 'C24 H21 B F2 I N3'
_chemical_formula_sum 'C24 H21 B F2 I N3'
_chemical_formula_weight 527.15
_space_group_crystal_system triclinic
_space_group_IT_number 2
_space_group_name_Hall '-P 1'
_space_group_name_H-M_alt 'P -1'
_atom_sites_solution_hydrogens geom
_audit_creation_date 2020-05-13
_audit_creation_method
;
Olex2 1.3
(compiled 2020.02.04 svn.rd84adfe8 for OlexSys, GUI svn.r6032)
;
_audit_update_record
;
2020-12-03 deposited with the CCDC.	2021-08-02 downloaded from the CCDC.
;
_cell_angle_alpha 64.677(3)
_cell_angle_beta 83.593(3)
_cell_angle_gamma 75.477(3)
_cell_formula_units_Z 4
_cell_length_a 10.8154(6)
_cell_length_b 15.2133(9)
_cell_length_c 16.0136(8)
_cell_measurement_reflns_used 2354
_cell_measurement_temperature 296.15
_cell_measurement_theta_max 25.12
_cell_measurement_theta_min 2.45
_cell_volume 2305.5(2)
_computing_molecular_graphics 'Olex2 1.3 (Dolomanov et al., 2009)'
_computing_publication_material 'Olex2 1.3 (Dolomanov et al., 2009)'
_computing_structure_refinement 'XL  (Sheldrick, 2008)'
_diffrn_ambient_temperature 296.15
_diffrn_measured_fraction_theta_full 1.000
_diffrn_measured_fraction_theta_max 1.000
_diffrn_measurement_device_type 'Bruker APEX-II CCD'
_diffrn_radiation_type MoK\a
_diffrn_radiation_wavelength 0.71073
_diffrn_reflns_av_R_equivalents 0.1442
_diffrn_reflns_av_unetI/netI 0.0894
_diffrn_reflns_Laue_measured_fraction_full 1.000
_diffrn_reflns_Laue_measured_fraction_max 1.000
_diffrn_reflns_limit_h_max 12
_diffrn_reflns_limit_h_min -12
_diffrn_reflns_limit_k_max 18
_diffrn_reflns_limit_k_min -18
_diffrn_reflns_limit_l_max 19
_diffrn_reflns_limit_l_min -18
_diffrn_reflns_number 34116
_diffrn_reflns_point_group_measured_fraction_full 1.000
_diffrn_reflns_point_group_measured_fraction_max 1.000
_diffrn_reflns_theta_full 25.000
_diffrn_reflns_theta_max 25.000
_diffrn_reflns_theta_min 1.407
_exptl_absorpt_coefficient_mu 1.420
_exptl_absorpt_correction_T_max 0.71
_exptl_absorpt_correction_T_min 0.67
_exptl_absorpt_correction_type multi-scan
_exptl_absorpt_process_details 'SADABS-2014/5 (Bruker,2014/5)'
_exptl_crystal_colour red
_exptl_crystal_colour_primary red
_exptl_crystal_density_diffrn 1.519
_exptl_crystal_description plate
_exptl_crystal_F_000 1048
_exptl_crystal_size_max 0.28
_exptl_crystal_size_mid 0.15
_exptl_crystal_size_min 0.08
_refine_diff_density_max 0.989
_refine_diff_density_min -0.960
_refine_diff_density_rms 0.131
_refine_ls_extinction_method none
_refine_ls_goodness_of_fit_ref 1.069
_refine_ls_hydrogen_treatment constr
_refine_ls_matrix_type full
_refine_ls_number_parameters 851
_refine_ls_number_reflns 8106
_refine_ls_number_restraints 1812
_refine_ls_restrained_S_all 0.987
_refine_ls_R_factor_all 0.1079
_refine_ls_R_factor_gt 0.0805
_refine_ls_shift/su_max 0.000
_refine_ls_shift/su_mean 0.000
_refine_ls_structure_factor_coef Fsqd
_refine_ls_weighting_details 'w=1/[\s^2^(Fo^2^)+(0.0678P)^2^+18.3519P] where P=(Fo^2^+2Fc^2^)/3'
_refine_ls_weighting_scheme calc
_refine_ls_wR_factor_gt 0.2111
_refine_ls_wR_factor_ref 0.2206
_reflns_Friedel_coverage 0.000
_reflns_number_gt 5651
_reflns_number_total 8106
_reflns_threshold_expression 'I > 2\s(I)'
_cod_data_source_file d1ce00862e2.cif
_cod_data_source_block 18gtu177_bc_eo_58_0m_a-b3
_cod_depositor_comments 'Adding full bibliography for 7243304--7243306.cif.'
_cod_database_code 7243305
_shelx_shelxl_version_number 2014/7
_shelx_space_group_comment
;
The symmetry employed for this shelxl refinement is uniquely defined
by the following loop, which should always be used as a source of
symmetry information in preference to the above space-group names.
They are only intended as comments.
;
_shelx_estimated_absorpt_t_max 0.895
_shelx_estimated_absorpt_t_min 0.692
_olex2_refinement_description
;
1. Fixed Uiso
 At 1.2 times of:
  All C(H) groups
 At 1.5 times of:
  All C(H,H,H) groups
2. Restrained distances
 N9-C64 = N9-C63 = C63-C62 = C62-C61 = C65-C61 = C65-C64
 1.35 with sigma of 0.001
 I3-C60 \\sim I2-C26
 with sigma of 0.02
 C72-C61 \\sim C28-C44
 with sigma of 0.04
 F5-B3 \\sim F4-B2
 with sigma of 0.02
 C61-C64 \\sim C44-C47
 with sigma of 0.04
 F6-B3 \\sim F3-B2
 with sigma of 0.02
 C60-C52 \\sim C26-C37
 with sigma of 0.04
 C67-C54 \\sim C33-C38
 with sigma of 0.04
 C68-C59 \\sim C32-C43
 with sigma of 0.04
 N7-C49 \\sim N4-C27
 with sigma of 0.02
 N7-C67 \\sim N4-C33
 with sigma of 0.02
 N7-B3 \\sim N4-B2
 with sigma of 0.02
 C57-C59 \\sim C41-C43
 with sigma of 0.04
 N8-C69 \\sim N5-C31
 with sigma of 0.02
 N8-C72 \\sim N5-C28
 with sigma of 0.02
 C63-C64 \\sim C46-C47
 with sigma of 0.04
 N8-B3 \\sim N5-B2
 with sigma of 0.02
 N9-C63 \\sim N6-C46
 with sigma of 0.02
 N9-C64 \\sim N6-C47
 with sigma of 0.02
 C49-C60 \\sim C27-C26
 with sigma of 0.02
 C49-C53 \\sim C27-C36
 with sigma of 0.02
 C69-C72 \\sim C31-C28
 with sigma of 0.04
 C71-C50 \\sim C29-C35
 with sigma of 0.04
 C60-C66 \\sim C26-C25
 with sigma of 0.02
 C66-C67 \\sim C25-C33
 with sigma of 0.02
 C49-C67 \\sim C27-C33
 with sigma of 0.04
 C66-C52 \\sim C25-C37
 with sigma of 0.02
 C66-C68 \\sim C25-C32
 with sigma of 0.04
 C67-C68 \\sim C33-C32
 with sigma of 0.02
 C67-C69 \\sim C33-C31
 with sigma of 0.04
 C68-C69 \\sim C32-C31
 with sigma of 0.02
 C68-C54 \\sim C32-C38
 with sigma of 0.02
 C68-C70 \\sim C32-C30
 with sigma of 0.04
 C69-C70 \\sim C31-C30
 with sigma of 0.02
 C69-C54 \\sim C31-C38
 with sigma of 0.04
 C70-C61 \\sim C30-C44
 with sigma of 0.04
 C70-C71 \\sim C30-C29
 with sigma of 0.02
 C70-C51 \\sim C30-C34
 with sigma of 0.02
 C71-C62 \\sim C29-C45
 with sigma of 0.04
 C71-C72 \\sim C29-C28
 with sigma of 0.02
 C71-C61 \\sim C29-C44
 with sigma of 0.02
 C72-C50 \\sim C28-C35
 with sigma of 0.02
 C54-C58 \\sim C38-C42
 with sigma of 0.04
 C55-C59 \\sim C39-C43
 with sigma of 0.04
 C54-C55 \\sim C38-C39
 with sigma of 0.02
 C54-C59 \\sim C38-C43
 with sigma of 0.02
 C55-C56 \\sim C39-C40
 with sigma of 0.02
 C49-C66 \\sim C27-C25
 with sigma of 0.04
 C49-B3 \\sim C27-B2
 with sigma of 0.04
 C56-C57 \\sim C40-C41
 with sigma of 0.02
 C57-C58 \\sim C41-C42
 with sigma of 0.02
 C60-C67 \\sim C26-C33
 with sigma of 0.04
 C60-C53 \\sim C26-C36
 with sigma of 0.04
 C58-C59 \\sim C42-C43
 with sigma of 0.02
 C67-C52 \\sim C33-C37
 with sigma of 0.04
 C67-B3 \\sim C33-B2
 with sigma of 0.04
 C61-C62 \\sim C44-C45
 with sigma of 0.02
 C61-C65 \\sim C44-C48
 with sigma of 0.02
 C62-C63 \\sim C45-C46
 with sigma of 0.02
 C68-C55 \\sim C32-C39
 with sigma of 0.04
 C64-C65 \\sim C47-C48
 with sigma of 0.02
 C69-C71 \\sim C31-C29
 with sigma of 0.04
 C69-C51 \\sim C31-C34
 with sigma of 0.04
 C69-B3 \\sim C31-B2
 with sigma of 0.04
 C70-C72 \\sim C30-C28
 with sigma of 0.04
 I3-C49 \\sim I2-C27
 with sigma of 0.04
 I3-C66 \\sim I2-C25
 with sigma of 0.04
 C71-C51 \\sim C29-C34
 with sigma of 0.04
 C71-C65 \\sim C29-C48
 with sigma of 0.04
 C72-B3 \\sim C28-B2
 with sigma of 0.04
 F5-F6 \\sim F4-F3
 with sigma of 0.04
 F5-N7 \\sim F4-N4
 with sigma of 0.04
 F5-N8 \\sim F4-N5
 with sigma of 0.04
 F6-N7 \\sim F3-N4
 with sigma of 0.04
 F6-N8 \\sim F3-N5
 with sigma of 0.04
 C54-C56 \\sim C38-C40
 with sigma of 0.04
 N7-N8 \\sim N4-N5
 with sigma of 0.04
 N7-C60 \\sim N4-C26
 with sigma of 0.04
 C55-C57 \\sim C39-C41
 with sigma of 0.04
 N7-C66 \\sim N4-C25
 with sigma of 0.04
 N7-C68 \\sim N4-C32
 with sigma of 0.04
 N7-C53 \\sim N4-C36
 with sigma of 0.04
 C56-C58 \\sim C40-C42
 with sigma of 0.04
 N8-C68 \\sim N5-C32
 with sigma of 0.04
 N8-C70 \\sim N5-C30
 with sigma of 0.04
 C61-C63 \\sim C44-C46
 with sigma of 0.04
 N8-C71 \\sim N5-C29
 with sigma of 0.04
 N8-C50 \\sim N5-C35
 with sigma of 0.04
 C62-C65 \\sim C45-C48
 with sigma of 0.04
 N9-C62 \\sim N6-C45
 with sigma of 0.04
 N9-C65 \\sim N6-C48
 with sigma of 0.04
3. Restrained planarity
 N6, C44, C45, C46, C47, C48
 with sigma of 0.1
 C38, C39, C40, C41, C42, C43
 with sigma of 0.1
4. Uiso/Uaniso restraints and constraints
All non-hydrogen atoms have similar U: within 1.7A with sigma of 0.01 and sigma
for terminal atoms of 0.08 within 1.7A
All non-hydrogen atoms have similar U: within 2A with sigma of 0.05 and sigma
for terminal atoms of 0.1 within 2A
All non-hydrogen atoms have similar U: within 2A with sigma of 0.01 and sigma
for terminal atoms of 0.02 within 2A
5. Rigid body (RIGU) restrains
 I3, F5, F6, N7, N8, N9, C49, C50, C51, C52, C53, C54, C55, C56, C57, C58, C59,
  C60, C61, C62, C63, C64, C65, C66, C67, C68, C69, C70, C71, C72, B3
 with sigma for 1-2 distances of 0.01 and sigma for 1-3 distances of 0.01
 I2, F3, F4, N4, N5, N6, C25, C26, C27, C28, C29, C30, C31, C32, C33, C34, C35,
  C36, C37, C38, C39, C40, C41, C42, C43, C44, C45, C46, C47, C48, B2
 with sigma for 1-2 distances of 0.01 and sigma for 1-3 distances of 0.01
6. Others
 Sof(I2)=Sof(F3)=Sof(F4)=Sof(N4)=Sof(N5)=Sof(N6)=Sof(C25)=Sof(C26)=Sof(C27)=
 Sof(C28)=Sof(C29)=Sof(C30)=Sof(C31)=Sof(C32)=Sof(C33)=Sof(C34)=Sof(H34A)=
 Sof(H34B)=Sof(H34C)=Sof(C35)=Sof(H35A)=Sof(H35B)=Sof(H35C)=Sof(C36)=Sof(H36A)=
 Sof(H36B)=Sof(H36C)=Sof(C37)=Sof(H37A)=Sof(H37B)=Sof(H37C)=Sof(C38)=Sof(C39)=
 Sof(H39)=Sof(C40)=Sof(H40)=Sof(C41)=Sof(H41)=Sof(C42)=Sof(H42)=Sof(C43)=
 Sof(H43)=Sof(C44)=Sof(C45)=Sof(H45)=Sof(C46)=Sof(H46)=Sof(C47)=Sof(H47)=
 Sof(C48)=Sof(H48)=Sof(B2)=1-FVAR(1)
 Sof(I3)=Sof(F5)=Sof(F6)=Sof(N7)=Sof(N8)=Sof(N9)=Sof(C49)=Sof(C50)=Sof(H1)=
 Sof(H2)=Sof(H3)=Sof(C51)=Sof(H4)=Sof(H5)=Sof(H6)=Sof(C52)=Sof(H7)=Sof(H8)=
 Sof(H9)=Sof(C53)=Sof(H10)=Sof(H11)=Sof(H12)=Sof(C54)=Sof(C55)=Sof(H13)=
 Sof(C56)=Sof(H14)=Sof(C57)=Sof(H19)=Sof(C58)=Sof(H1A)=Sof(C59)=Sof(H1B)=
 Sof(C60)=Sof(C61)=Sof(C62)=Sof(H1C)=Sof(C63)=Sof(H1D)=Sof(C64)=Sof(H1E)=
 Sof(C65)=Sof(H1F)=Sof(C66)=Sof(C67)=Sof(C68)=Sof(C69)=Sof(C70)=Sof(C71)=
 Sof(C72)=Sof(B3)=FVAR(1)
7.a Aromatic/amide H refined with riding coordinates:
 C15(H15), C16(H16), C17(H17), C18(H18), C20(H20), C21(H21), C22(H22),
 C23(H23), C24(H24), C39(H39), C40(H40), C41(H41), C42(H42), C43(H43), C45(H45),
  C46(H46), C47(H47), C48(H48), C55(H13), C56(H14), C57(H19), C58(H1A),
 C59(H1B), C62(H1C), C63(H1D), C64(H1E), C65(H1F)
7.b Idealised Me refined as rotating group:
 C10(H10A,H10B,H10C), C11(H11A,H11B,H11C), C12(H12A,H12B,H12C), C13(H13A,H13B,
 H13C), C34(H34A,H34B,H34C), C35(H35A,H35B,H35C), C36(H36A,H36B,H36C), C37(H37A,
 H37B,H37C), C50(H1,H2,H3), C51(H4,H5,H6), C52(H7,H8,H9), C53(H10,H11,H12)
;
_olex2_submission_special_instructions 'No special instructions were received'

loop_
_space_group_symop_operation_xyz
'x, y, z'
'-x, -y, -z'

loop_
_atom_site_label
_atom_site_type_symbol
_atom_site_fract_x
_atom_site_fract_y
_atom_site_fract_z
_atom_site_U_iso_or_equiv
_atom_site_adp_type
_atom_site_occupancy
_atom_site_site_symmetry_order
_atom_site_calc_flag
_atom_site_refinement_flags_posn
_atom_site_refinement_flags_adp
_atom_site_refinement_flags_occupancy
_atom_site_disorder_assembly
_atom_site_disorder_group
I1 I 0.46170(7) 0.16677(6) -0.09009(4) 0.0591(3) Uani 1 1 d . . . . .
F1 F 0.6106(7) 0.2843(5) 0.1948(4) 0.080(2) Uani 1 1 d . U . . .
F2 F 0.7028(5) 0.1210(5) 0.2487(4) 0.0693(18) Uani 1 1 d . U . . .
N1 N 0.5087(6) 0.1706(5) 0.3211(4) 0.0308(14) Uani 1 1 d . U . . .
N2 N 0.5109(7) 0.1779(5) 0.1639(4) 0.0365(15) Uani 1 1 d . U . . .
N3 N 0.4452(9) 0.1693(7) 0.7252(6) 0.061(2) Uani 1 1 d . U . . .
C1 C 0.5394(8) 0.1799(6) 0.3954(6) 0.0360(18) Uani 1 1 d . U . . .
C2 C 0.4455(8) 0.1565(6) 0.4634(5) 0.0326(16) Uani 1 1 d . U . . .
C3 C 0.3533(8) 0.1315(6) 0.4276(6) 0.0360(18) Uani 1 1 d . U . . .
C4 C 0.3950(8) 0.1405(6) 0.3385(6) 0.0322(16) Uani 1 1 d . U . . .
C5 C 0.3425(7) 0.1235(6) 0.2716(6) 0.0321(16) Uani 1 1 d . U . . .
C6 C 0.4003(8) 0.1403(6) 0.1860(5) 0.0329(17) Uani 1 1 d . U . . .
C7 C 0.3685(8) 0.1277(7) 0.1087(6) 0.0371(18) Uani 1 1 d . U . . .
C8 C 0.4586(9) 0.1600(7) 0.0418(6) 0.044(2) Uani 1 1 d . U . . .
C9 C 0.5459(9) 0.1902(8) 0.0765(6) 0.047(2) Uani 1 1 d . U . . .
C10 C 0.6557(11) 0.2309(10) 0.0305(7) 0.072(3) Uani 1 1 d . U . . .
H10A H 0.6879 0.2558 0.0675 0.108 Uiso 1 1 calc R U . . .
H10B H 0.6303 0.2843 -0.0287 0.108 Uiso 1 1 calc R U . . .
H10C H 0.7211 0.1794 0.0223 0.108 Uiso 1 1 calc R U . . .
C11 C 0.2668(10) 0.0840(8) 0.0992(7) 0.056(3) Uani 1 1 d . U . . .
H11A H 0.1912 0.1357 0.0755 0.084 Uiso 1 1 calc R U . . .
H11B H 0.2485 0.0352 0.1585 0.084 Uiso 1 1 calc R U . . .
H11C H 0.2944 0.0527 0.0574 0.084 Uiso 1 1 calc R U . . .
C12 C 0.2321(8) 0.1051(8) 0.4737(6) 0.047(2) Uani 1 1 d . U . . .
H12A H 0.2403 0.0344 0.4960 0.071 Uiso 1 1 calc R U . . .
H12B H 0.1633 0.1399 0.4302 0.071 Uiso 1 1 calc R U . . .
H12C H 0.2145 0.1239 0.5247 0.071 Uiso 1 1 calc R U . . .
C13 C 0.6620(10) 0.2070(8) 0.4008(6) 0.051(2) Uani 1 1 d . U . . .
H13A H 0.7269 0.1822 0.3652 0.077 Uiso 1 1 calc R U . . .
H13B H 0.6886 0.1778 0.4641 0.077 Uiso 1 1 calc R U . . .
H13C H 0.6488 0.2783 0.3766 0.077 Uiso 1 1 calc R U . . .
C14 C 0.4401(7) 0.1616(5) 0.5600(5) 0.0237(15) Uani 1 1 d . U . . .
C15 C 0.4064(9) 0.0882(7) 0.6339(6) 0.044(2) Uani 1 1 d . U . . .
H15 H 0.3819 0.0356 0.6301 0.053 Uiso 1 1 calc R U . . .
C16 C 0.4102(10) 0.0948(8) 0.7170(7) 0.058(2) Uani 1 1 d . U . . .
H16 H 0.3870 0.0447 0.7703 0.069 Uiso 1 1 calc R U . . .
C17 C 0.4771(11) 0.2393(8) 0.6489(7) 0.058(2) Uani 1 1 d . U . . .
H17 H 0.5002 0.2927 0.6521 0.069 Uiso 1 1 calc R U . . .
C18 C 0.4777(10) 0.2361(7) 0.5634(7) 0.051(2) Uani 1 1 d . U . . .
H18 H 0.5038 0.2849 0.5103 0.061 Uiso 1 1 calc R U . . .
C19 C 0.2225(8) 0.0871(7) 0.2912(6) 0.0365(17) Uani 1 1 d . U . . .
C20 C 0.2243(10) -0.0128(8) 0.3354(7) 0.053(2) Uani 1 1 d . U . . .
H20 H 0.3010 -0.0596 0.3549 0.064 Uiso 1 1 calc R U . . .
C21 C 0.1111(11) -0.0427(9) 0.3504(8) 0.067(3) Uani 1 1 d . U . . .
H21 H 0.1116 -0.1101 0.3832 0.080 Uiso 1 1 calc R U . . .
C22 C -0.0009(10) 0.0231(10) 0.3189(8) 0.067(3) Uani 1 1 d . U . . .
H22 H -0.0752 0.0002 0.3266 0.081 Uiso 1 1 calc R U . . .
C23 C -0.0059(9) 0.1200(9) 0.2771(8) 0.065(3) Uani 1 1 d . U . . .
H23 H -0.0841 0.1648 0.2574 0.078 Uiso 1 1 calc R U . . .
C24 C 0.1058(9) 0.1559(8) 0.2622(7) 0.052(2) Uani 1 1 d . U . . .
H24 H 0.1023 0.2241 0.2336 0.062 Uiso 1 1 calc R U . . .
B1 B 0.5902(11) 0.1900(9) 0.2314(7) 0.044(2) Uani 1 1 d . U . . .
I2 I 0.8146(7) 0.5833(11) 0.6108(5) 0.077(3) Uani 0.156(2) 1 d D U P A 2
F3 F 0.807(4) 0.396(3) 0.359(4) 0.045(7) Uani 0.156(2) 1 d D U P A 2
F4 F 0.612(3) 0.499(3) 0.334(3) 0.046(6) Uani 0.156(2) 1 d D U P A 2
N4 N 0.778(6) 0.550(4) 0.371(2) 0.038(3) Uani 0.156(2) 1 d D U P A 2
N5 N 0.781(5) 0.548(4) 0.217(2) 0.042(3) Uani 0.156(2) 1 d D U P A 2
N6 N 0.809(5) 0.593(4) -0.206(3) 0.061(7) Uani 0.156(2) 1 d D U P A 2
C25 C 0.876(9) 0.647(5) 0.406(2) 0.036(3) Uani 0.156(2) 1 d D U P A 2
C26 C 0.825(8) 0.582(5) 0.482(2) 0.039(3) Uani 0.156(2) 1 d D U P A 2
C27 C 0.764(8) 0.521(5) 0.463(2) 0.038(3) Uani 0.156(2) 1 d D U P A 2
C28 C 0.754(7) 0.537(5) 0.144(2) 0.044(3) Uani 0.156(2) 1 d D U P A 2
C29 C 0.821(6) 0.588(5) 0.065(2) 0.045(3) Uani 0.156(2) 1 d D U P A 2
C30 C 0.886(12) 0.641(8) 0.093(3) 0.043(3) Uani 0.156(2) 1 d D U P A 2
C31 C 0.859(9) 0.619(7) 0.186(3) 0.040(3) Uani 0.156(2) 1 d D U P A 2
C32 C 0.887(8) 0.658(6) 0.243(3) 0.041(3) Uani 0.156(2) 1 d D U P A 2
C33 C 0.841(8) 0.629(5) 0.333(2) 0.036(3) Uani 0.156(2) 1 d D U P A 2
C34 C 0.946(7) 0.725(4) 0.027(4) 0.042(7) Uani 0.156(2) 1 d D U P A 2
H34A H 0.9186 0.7814 0.0428 0.063 Uiso 0.156(2) 1 calc R U P A 2
H34B H 0.9208 0.7445 -0.0351 0.063 Uiso 0.156(2) 1 calc R U P A 2
H34C H 1.0376 0.7036 0.0315 0.063 Uiso 0.156(2) 1 calc R U P A 2
C35 C 0.689(7) 0.456(4) 0.159(4) 0.048(7) Uani 0.156(2) 1 d D U P A 2
H35A H 0.7421 0.4105 0.1353 0.073 Uiso 0.156(2) 1 calc R U P A 2
H35B H 0.6087 0.4838 0.1279 0.073 Uiso 0.156(2) 1 calc R U P A 2
H35C H 0.6759 0.4202 0.2241 0.073 Uiso 0.156(2) 1 calc R U P A 2
C36 C 0.711(8) 0.436(5) 0.524(4) 0.043(8) Uani 0.156(2) 1 d D U P A 2
H36A H 0.7750 0.3750 0.5364 0.064 Uiso 0.156(2) 1 calc R U P A 2
H36B H 0.6390 0.4342 0.4949 0.064 Uiso 0.156(2) 1 calc R U P A 2
H36C H 0.6844 0.4417 0.5808 0.064 Uiso 0.156(2) 1 calc R U P A 2
C37 C 0.906(7) 0.738(4) 0.406(4) 0.031(7) Uani 0.156(2) 1 d D U P A 2
H37A H 0.8342 0.7937 0.3828 0.047 Uiso 0.156(2) 1 calc R U P A 2
H37B H 0.9791 0.7535 0.3669 0.047 Uiso 0.156(2) 1 calc R U P A 2
H37C H 0.9247 0.7258 0.4676 0.047 Uiso 0.156(2) 1 calc R U P A 2
C38 C 0.985(5) 0.721(4) 0.220(5) 0.052(3) Uani 0.156(2) 1 d D U P A 2
C39 C 0.957(5) 0.822(4) 0.184(5) 0.062(4) Uani 0.156(2) 1 d D U P A 2
H39 H 0.8714 0.8555 0.1731 0.074 Uiso 0.156(2) 1 calc R U P A 2
C40 C 1.046(6) 0.878(4) 0.162(5) 0.066(4) Uani 0.156(2) 1 d D U P A 2
H40 H 1.0250 0.9477 0.1385 0.079 Uiso 0.156(2) 1 calc R U P A 2
C41 C 1.171(5) 0.824(4) 0.178(5) 0.066(4) Uani 0.156(2) 1 d D U P A 2
H41 H 1.2355 0.8586 0.1610 0.079 Uiso 0.156(2) 1 calc R U P A 2
C42 C 1.204(5) 0.724(4) 0.217(5) 0.063(4) Uani 0.156(2) 1 d D U P A 2
H42 H 1.2897 0.6915 0.2295 0.075 Uiso 0.156(2) 1 calc R U P A 2
C43 C 1.109(6) 0.668(4) 0.238(6) 0.057(4) Uani 0.156(2) 1 d D U P A 2
H43 H 1.1297 0.5989 0.2624 0.068 Uiso 0.156(2) 1 calc R U P A 2
C44 C 0.817(4) 0.601(4) -0.039(2) 0.051(4) Uani 0.156(2) 1 d D U P A 2
C45 C 0.704(4) 0.630(4) -0.082(3) 0.052(6) Uani 0.156(2) 1 d D U P A 2
H45 H 0.6286 0.6521 -0.0551 0.062 Uiso 0.156(2) 1 calc R U P A 2
C46 C 0.704(4) 0.627(4) -0.164(3) 0.055(6) Uani 0.156(2) 1 d D U P A 2
H46 H 0.6259 0.6480 -0.1945 0.066 Uiso 0.156(2) 1 calc R U P A 2
C47 C 0.920(4) 0.567(4) -0.159(3) 0.061(7) Uani 0.156(2) 1 d D U P A 2
H47 H 0.9953 0.5466 -0.1867 0.073 Uiso 0.156(2) 1 calc R U P A 2
C48 C 0.928(4) 0.568(4) -0.076(3) 0.057(6) Uani 0.156(2) 1 d D U P A 2
H48 H 1.0053 0.5465 -0.0460 0.069 Uiso 0.156(2) 1 calc R U P A 2
B2 B 0.743(4) 0.495(3) 0.318(2) 0.042(3) Uani 0.156(2) 1 d D U P A 2
I3 I 0.80131(10) 0.58953(7) -0.04609(6) 0.0620(4) Uani 0.844(2) 1 d D U P A 1
F5 F 0.7579(8) 0.4133(6) 0.3599(7) 0.058(2) Uani 0.844(2) 1 d D U P A 1
F6 F 0.5827(7) 0.5397(6) 0.3332(6) 0.059(2) Uani 0.844(2) 1 d D U P A 1
N7 N 0.7593(10) 0.5655(7) 0.2274(7) 0.0410(18) Uani 0.844(2) 1 d D U P A 1
N8 N 0.7733(13) 0.5537(9) 0.3870(6) 0.0382(17) Uani 0.844(2) 1 d D U P A 1
N9 N 0.8069(8) 0.5895(9) 0.7687(6) 0.058(2) Uani 0.844(2) 1 d D U P A 1
C49 C 0.7294(13) 0.5491(10) 0.1567(9) 0.047(2) Uani 0.844(2) 1 d D U P A 1
C50 C 0.6818(13) 0.4570(10) 0.5352(9) 0.048(3) Uani 0.844(2) 1 d D U P A 1
H1 H 0.5920 0.4847 0.5243 0.072 Uiso 0.844(2) 1 calc R U P A 1
H2 H 0.6997 0.4369 0.5990 0.072 Uiso 0.844(2) 1 calc R U P A 1
H3 H 0.7071 0.4000 0.5206 0.072 Uiso 0.844(2) 1 calc R U P A 1
C51 C 0.9508(11) 0.7197(9) 0.4169(9) 0.040(3) Uani 0.844(2) 1 d D U P A 1
H4 H 1.0400 0.6880 0.4259 0.059 Uiso 0.844(2) 1 calc R U P A 1
H5 H 0.9209 0.7431 0.4641 0.059 Uiso 0.844(2) 1 calc R U P A 1
H6 H 0.9387 0.7751 0.3573 0.059 Uiso 0.844(2) 1 calc R U P A 1
C52 C 0.9847(12) 0.6892(9) 0.0453(9) 0.049(3) Uani 0.844(2) 1 d D U P A 1
H7 H 0.9890 0.6828 -0.0121 0.074 Uiso 0.844(2) 1 calc R U P A 1
H8 H 1.0653 0.6568 0.0763 0.074 Uiso 0.844(2) 1 calc R U P A 1
H9 H 0.9654 0.7587 0.0334 0.074 Uiso 0.844(2) 1 calc R U P A 1
C53 C 0.6330(14) 0.4947(10) 0.1632(10) 0.063(3) Uani 0.844(2) 1 d D U P A 1
H10 H 0.6431 0.4358 0.2202 0.094 Uiso 0.844(2) 1 calc R U P A 1
H11 H 0.6427 0.4760 0.1123 0.094 Uiso 0.844(2) 1 calc R U P A 1
H12 H 0.5495 0.5364 0.1614 0.094 Uiso 0.844(2) 1 calc R U P A 1
C54 C 0.9721(15) 0.7302(11) 0.2199(12) 0.050(2) Uani 0.844(2) 1 d D U P A 1
C55 C 1.1015(14) 0.6994(10) 0.2315(11) 0.056(3) Uani 0.844(2) 1 d D U P A 1
H13 H 1.1364 0.6317 0.2640 0.067 Uiso 0.844(2) 1 calc R U P A 1
C56 C 1.1816(16) 0.7631(11) 0.1978(11) 0.068(3) Uani 0.844(2) 1 d D U P A 1
H14 H 1.2694 0.7414 0.2068 0.082 Uiso 0.844(2) 1 calc R U P A 1
C57 C 1.1235(16) 0.8618(11) 0.1495(10) 0.071(3) Uani 0.844(2) 1 d D U P A 1
H19 H 1.1754 0.9075 0.1241 0.085 Uiso 0.844(2) 1 calc R U P A 1
C58 C 0.9978(16) 0.8966(11) 0.1365(11) 0.074(3) Uani 0.844(2) 1 d D U P A 1
H1A H 0.9641 0.9645 0.1041 0.089 Uiso 0.844(2) 1 calc R U P A 1
C59 C 0.9153(14) 0.8283(11) 0.1731(11) 0.063(3) Uani 0.844(2) 1 d D U P A 1
H1B H 0.8272 0.8498 0.1652 0.075 Uiso 0.844(2) 1 calc R U P A 1
C60 C 0.8059(14) 0.5974(10) 0.0805(8) 0.046(2) Uani 0.844(2) 1 d D U P A 1
C61 C 0.8107(11) 0.597(3) 0.5976(10) 0.047(3) Uani 0.844(2) 1 d D U P A 1
C62 C 0.9222(10) 0.5881(8) 0.6342(5) 0.045(2) Uani 0.844(2) 1 d D U P A 1
H1C H 0.9993 0.5822 0.6027 0.054 Uiso 0.844(2) 1 calc R U P A 1
C63 C 0.9160(9) 0.5881(9) 0.7188(5) 0.055(3) Uani 0.844(2) 1 d D U P A 1
H1D H 0.9902 0.5871 0.7439 0.066 Uiso 0.844(2) 1 calc R U P A 1
C64 C 0.7018(9) 0.5905(9) 0.7299(5) 0.052(3) Uani 0.844(2) 1 d D U P A 1
H1E H 0.6249 0.5938 0.7621 0.063 Uiso 0.844(2) 1 calc R U P A 1
C65 C 0.7015(10) 0.5871(8) 0.6470(5) 0.046(2) Uani 0.844(2) 1 d D U P A 1
H1F H 0.6310 0.5785 0.6255 0.055 Uiso 0.844(2) 1 calc R U P A 1
C66 C 0.882(2) 0.6418(16) 0.1049(9) 0.044(2) Uani 0.844(2) 1 d D U P A 1
C67 C 0.8488(17) 0.6253(13) 0.1979(9) 0.038(2) Uani 0.844(2) 1 d D U P A 1
C68 C 0.8882(16) 0.6565(12) 0.2583(8) 0.0392(18) Uani 0.844(2) 1 d D U P A 1
C69 C 0.8526(14) 0.6235(10) 0.3505(7) 0.0352(18) Uani 0.844(2) 1 d D U P A 1
C70 C 0.8767(17) 0.6456(11) 0.4220(8) 0.0356(18) Uani 0.844(2) 1 d D U P A 1
C71 C 0.8160(13) 0.5874(10) 0.5022(7) 0.0346(18) Uani 0.844(2) 1 d D U P A 1
C72 C 0.7542(15) 0.5332(10) 0.4761(8) 0.037(2) Uani 0.844(2) 1 d D U P A 1
B3 B 0.7147(13) 0.5169(10) 0.3285(9) 0.043(2) Uani 0.844(2) 1 d D U P A 1

loop_
_atom_site_aniso_label
_atom_site_aniso_U_11
_atom_site_aniso_U_22
_atom_site_aniso_U_33
_atom_site_aniso_U_23
_atom_site_aniso_U_13
_atom_site_aniso_U_12
I1 0.0627(5) 0.0839(6) 0.0420(4) -0.0359(4) 0.0066(3) -0.0212(4)
F1 0.135(6) 0.093(5) 0.047(3) -0.034(3) 0.029(4) -0.093(4)
F2 0.030(3) 0.132(5) 0.062(4) -0.054(4) 0.009(3) -0.025(3)
N1 0.034(3) 0.038(3) 0.030(3) -0.018(3) 0.004(3) -0.019(3)
N2 0.042(3) 0.052(4) 0.026(3) -0.020(3) 0.008(3) -0.025(3)
N3 0.073(5) 0.072(5) 0.042(4) -0.035(4) 0.000(4) -0.006(4)
C1 0.042(4) 0.036(4) 0.036(4) -0.018(3) 0.002(3) -0.014(3)
C2 0.041(4) 0.032(4) 0.030(4) -0.018(3) -0.001(3) -0.008(3)
C3 0.042(4) 0.034(4) 0.034(4) -0.017(3) -0.001(3) -0.009(3)
C4 0.033(4) 0.032(4) 0.035(4) -0.016(3) 0.001(3) -0.009(3)
C5 0.030(4) 0.034(4) 0.034(4) -0.014(3) 0.000(3) -0.008(3)
C6 0.033(4) 0.037(4) 0.033(4) -0.016(3) 0.002(3) -0.012(3)
C7 0.032(4) 0.047(4) 0.036(4) -0.022(3) 0.004(3) -0.010(3)
C8 0.053(5) 0.061(5) 0.029(4) -0.026(4) 0.001(3) -0.019(4)
C9 0.052(4) 0.064(5) 0.034(4) -0.024(4) 0.015(4) -0.027(4)
C10 0.081(7) 0.114(9) 0.044(6) -0.039(6) 0.023(5) -0.058(7)
C11 0.050(6) 0.076(7) 0.064(6) -0.043(5) 0.007(5) -0.029(5)
C12 0.033(5) 0.082(7) 0.035(5) -0.036(5) 0.013(4) -0.012(5)
C13 0.061(6) 0.070(6) 0.037(5) -0.023(5) -0.001(4) -0.037(5)
C14 0.025(3) 0.021(3) 0.025(3) -0.011(3) -0.008(3) 0.000(3)
C15 0.046(4) 0.053(5) 0.037(4) -0.026(4) 0.000(4) -0.004(4)
C16 0.058(5) 0.066(5) 0.038(4) -0.020(4) 0.010(4) -0.004(4)
C17 0.071(5) 0.060(5) 0.050(5) -0.033(4) -0.009(4) -0.005(4)
C18 0.056(5) 0.051(5) 0.039(4) -0.019(4) -0.003(4) 0.002(4)
C19 0.029(4) 0.050(4) 0.040(4) -0.024(3) 0.006(3) -0.017(3)
C20 0.047(5) 0.060(5) 0.060(5) -0.025(4) 0.004(4) -0.025(4)
C21 0.061(5) 0.073(6) 0.076(6) -0.028(5) 0.007(5) -0.039(5)
C22 0.046(5) 0.093(6) 0.074(6) -0.034(5) 0.005(4) -0.039(5)
C23 0.032(4) 0.087(6) 0.073(6) -0.029(5) 0.002(4) -0.019(5)
C24 0.036(4) 0.062(5) 0.060(5) -0.026(4) 0.004(4) -0.014(4)
B1 0.047(5) 0.065(5) 0.035(4) -0.027(4) 0.010(4) -0.033(4)
I2 0.086(5) 0.071(6) 0.061(4) -0.023(4) -0.002(3) -0.002(3)
F3 0.051(12) 0.046(9) 0.050(10) -0.026(8) 0.014(10) -0.024(9)
F4 0.053(9) 0.053(10) 0.052(9) -0.034(9) 0.012(8) -0.030(8)
N4 0.044(4) 0.043(4) 0.037(4) -0.023(4) 0.009(4) -0.018(4)
N5 0.054(5) 0.046(4) 0.039(4) -0.025(4) 0.010(4) -0.024(4)
N6 0.083(12) 0.059(12) 0.045(11) -0.028(10) 0.007(10) -0.014(11)
C25 0.040(5) 0.041(5) 0.036(5) -0.024(4) 0.007(5) -0.014(4)
C26 0.041(4) 0.043(4) 0.037(4) -0.022(4) 0.007(4) -0.012(4)
C27 0.042(5) 0.043(5) 0.036(5) -0.022(4) 0.008(5) -0.014(5)
C28 0.062(5) 0.047(5) 0.039(5) -0.028(4) 0.007(5) -0.023(5)
C29 0.065(5) 0.046(5) 0.038(5) -0.026(4) 0.007(4) -0.022(5)
C30 0.059(5) 0.043(5) 0.036(5) -0.024(4) 0.009(5) -0.020(5)
C31 0.053(4) 0.042(4) 0.038(4) -0.024(4) 0.008(4) -0.024(4)
C32 0.051(4) 0.044(4) 0.040(4) -0.025(4) 0.011(4) -0.024(4)
C33 0.043(4) 0.041(4) 0.037(4) -0.025(4) 0.008(4) -0.018(4)
C34 0.061(12) 0.041(11) 0.036(11) -0.024(10) 0.008(11) -0.020(10)
C35 0.067(12) 0.051(11) 0.047(11) -0.031(10) 0.006(11) -0.028(10)
C36 0.045(12) 0.046(11) 0.039(11) -0.023(10) 0.014(11) -0.011(10)
C37 0.039(12) 0.039(10) 0.031(11) -0.027(9) 0.001(11) -0.012(9)
C38 0.064(5) 0.053(5) 0.051(5) -0.028(4) 0.015(4) -0.032(4)
C39 0.077(6) 0.059(5) 0.061(5) -0.029(5) 0.018(5) -0.037(5)
C40 0.080(6) 0.063(5) 0.066(6) -0.030(5) 0.018(5) -0.039(5)
C41 0.081(6) 0.063(6) 0.067(6) -0.029(6) 0.017(6) -0.041(6)
C42 0.075(6) 0.064(6) 0.064(6) -0.030(6) 0.017(5) -0.041(6)
C43 0.068(5) 0.060(6) 0.057(6) -0.030(6) 0.016(5) -0.037(5)
C44 0.073(7) 0.052(7) 0.038(6) -0.028(6) 0.006(6) -0.019(6)
C45 0.076(9) 0.053(9) 0.039(8) -0.030(8) 0.002(8) -0.018(9)
C46 0.081(11) 0.056(11) 0.041(10) -0.031(9) 0.002(9) -0.016(10)
C47 0.083(11) 0.060(11) 0.042(10) -0.029(9) 0.007(9) -0.012(11)
C48 0.079(9) 0.057(9) 0.041(9) -0.030(8) 0.008(8) -0.012(9)
B2 0.050(5) 0.047(5) 0.041(5) -0.027(4) 0.010(4) -0.024(4)
I3 0.0966(8) 0.0611(6) 0.0396(5) -0.0283(4) 0.0033(5) -0.0252(5)
F5 0.077(6) 0.047(4) 0.057(4) -0.022(3) 0.011(5) -0.033(4)
F6 0.049(4) 0.085(6) 0.064(4) -0.041(5) 0.014(3) -0.036(4)
N7 0.054(4) 0.047(4) 0.037(3) -0.027(3) 0.011(3) -0.025(3)
N8 0.043(3) 0.041(3) 0.039(3) -0.021(3) 0.008(3) -0.018(3)
N9 0.077(5) 0.064(5) 0.034(5) -0.026(4) 0.003(4) -0.007(5)
C49 0.064(5) 0.048(4) 0.042(4) -0.026(3) 0.006(4) -0.023(4)
C50 0.051(7) 0.059(7) 0.036(5) -0.020(5) 0.010(5) -0.020(6)
C51 0.052(7) 0.044(6) 0.039(6) -0.028(5) 0.003(5) -0.021(5)
C52 0.063(7) 0.047(7) 0.036(6) -0.014(5) 0.007(5) -0.017(5)
C53 0.084(8) 0.063(7) 0.058(7) -0.031(6) 0.004(6) -0.035(6)
C54 0.062(4) 0.052(4) 0.049(4) -0.028(3) 0.017(4) -0.031(4)
C55 0.067(5) 0.062(5) 0.057(4) -0.032(4) 0.014(4) -0.039(4)
C56 0.076(5) 0.072(5) 0.067(5) -0.029(5) 0.018(4) -0.041(5)
C57 0.087(5) 0.069(5) 0.071(5) -0.029(4) 0.019(5) -0.047(5)
C58 0.093(6) 0.063(5) 0.071(6) -0.026(4) 0.018(5) -0.036(5)
C59 0.078(5) 0.057(4) 0.062(5) -0.028(4) 0.021(5) -0.033(4)
C60 0.066(4) 0.047(4) 0.036(4) -0.026(3) 0.007(4) -0.019(4)
C61 0.048(5) 0.051(5) 0.040(5) -0.017(4) 0.002(4) -0.012(4)
C62 0.048(5) 0.052(5) 0.039(4) -0.025(4) -0.003(4) -0.005(4)
C63 0.063(5) 0.057(5) 0.041(5) -0.020(4) -0.009(4) -0.003(5)
C64 0.059(5) 0.063(5) 0.029(4) -0.022(4) 0.009(4) -0.003(5)
C65 0.045(5) 0.061(5) 0.031(4) -0.020(4) 0.004(4) -0.011(4)
C66 0.060(4) 0.042(4) 0.037(4) -0.021(3) 0.010(4) -0.018(3)
C67 0.049(4) 0.041(4) 0.037(3) -0.022(3) 0.009(3) -0.025(3)
C68 0.049(4) 0.042(3) 0.040(4) -0.024(3) 0.007(3) -0.023(3)
C69 0.041(3) 0.039(3) 0.035(3) -0.023(3) 0.010(3) -0.016(3)
C70 0.038(4) 0.041(4) 0.036(4) -0.024(3) 0.006(4) -0.011(3)
C71 0.038(4) 0.041(4) 0.032(3) -0.024(3) 0.006(3) -0.010(3)
C72 0.041(4) 0.044(4) 0.033(4) -0.023(3) 0.007(3) -0.011(4)
B3 0.051(4) 0.050(4) 0.040(4) -0.026(3) 0.010(3) -0.023(4)

loop_
_atom_type_symbol
_atom_type_description
_atom_type_scat_dispersion_real
_atom_type_scat_dispersion_imag
_atom_type_scat_source
C C 0.0033 0.0016 'International Tables Vol C Tables 4.2.6.8 and 6.1.1.4'
H H 0.0000 0.0000 'International Tables Vol C Tables 4.2.6.8 and 6.1.1.4'
B B 0.0013 0.0007 'International Tables Vol C Tables 4.2.6.8 and 6.1.1.4'
F F 0.0171 0.0103 'International Tables Vol C Tables 4.2.6.8 and 6.1.1.4'
I I -0.4742 1.8119 'International Tables Vol C Tables 4.2.6.8 and 6.1.1.4'
N N 0.0061 0.0033 'International Tables Vol C Tables 4.2.6.8 and 6.1.1.4'

loop_
_geom_angle_atom_site_label_1
_geom_angle_atom_site_label_2
_geom_angle_atom_site_label_3
_geom_angle
_geom_angle_site_symmetry_1
_geom_angle_site_symmetry_3
_geom_angle_publ_flag
C1 N1 C4 108.6(7) . . ?
C1 N1 B1 124.9(7) . . ?
C4 N1 B1 126.5(7) . . ?
C6 N2 B1 126.0(7) . . ?
C9 N2 C6 108.3(7) . . ?
C9 N2 B1 125.2(7) . . ?
C17 N3 C16 116.9(9) . . ?
N1 C1 C2 109.7(7) . . ?
N1 C1 C13 122.2(7) . . ?
C2 C1 C13 128.0(8) . . ?
C1 C2 C3 106.8(7) . . ?
C1 C2 C14 126.9(7) . . ?
C3 C2 C14 126.3(7) . . ?
C2 C3 C4 106.7(7) . . ?
C2 C3 C12 126.4(8) . . ?
C4 C3 C12 126.9(8) . . ?
N1 C4 C3 108.2(7) . . ?
N1 C4 C5 120.0(7) . . ?
C3 C4 C5 131.8(8) . . ?
C4 C5 C19 120.4(7) . . ?
C6 C5 C4 121.4(7) . . ?
C6 C5 C19 118.2(7) . . ?
N2 C6 C7 108.0(7) . . ?
C5 C6 N2 119.8(7) . . ?
C5 C6 C7 132.2(8) . . ?
C6 C7 C11 129.4(8) . . ?
C8 C7 C6 106.0(7) . . ?
C8 C7 C11 124.5(8) . . ?
C7 C8 I1 125.4(7) . . ?
C7 C8 C9 109.2(7) . . ?
C9 C8 I1 125.4(7) . . ?
N2 C9 C8 108.5(8) . . ?
N2 C9 C10 122.7(9) . . ?
C8 C9 C10 128.8(8) . . ?
C9 C10 H10A 109.5 . . ?
C9 C10 H10B 109.5 . . ?
C9 C10 H10C 109.5 . . ?
H10A C10 H10B 109.5 . . ?
H10A C10 H10C 109.5 . . ?
H10B C10 H10C 109.5 . . ?
C7 C11 H11A 109.5 . . ?
C7 C11 H11B 109.5 . . ?
C7 C11 H11C 109.5 . . ?
H11A C11 H11B 109.5 . . ?
H11A C11 H11C 109.5 . . ?
H11B C11 H11C 109.5 . . ?
C3 C12 H12A 109.5 . . ?
C3 C12 H12B 109.5 . . ?
C3 C12 H12C 109.5 . . ?
H12A C12 H12B 109.5 . . ?
H12A C12 H12C 109.5 . . ?
H12B C12 H12C 109.5 . . ?
C1 C13 H13A 109.5 . . ?
C1 C13 H13B 109.5 . . ?
C1 C13 H13C 109.5 . . ?
H13A C13 H13B 109.5 . . ?
H13A C13 H13C 109.5 . . ?
H13B C13 H13C 109.5 . . ?
C15 C14 C2 118.7(7) . . ?
C18 C14 C2 117.6(7) . . ?
C18 C14 C15 123.6(8) . . ?
C14 C15 H15 122.2 . . ?
C14 C15 C16 115.6(9) . . ?
C16 C15 H15 122.2 . . ?
N3 C16 C15 123.9(10) . . ?
N3 C16 H16 118.1 . . ?
C15 C16 H16 118.1 . . ?
N3 C17 H17 118.9 . . ?
N3 C17 C18 122.1(10) . . ?
C18 C17 H17 118.9 . . ?
C14 C18 C17 117.9(10) . . ?
C14 C18 H18 121.1 . . ?
C17 C18 H18 121.1 . . ?
C20 C19 C5 121.2(8) . . ?
C20 C19 C24 119.4(8) . . ?
C24 C19 C5 119.4(8) . . ?
C19 C20 H20 120.5 . . ?
C19 C20 C21 119.0(10) . . ?
C21 C20 H20 120.5 . . ?
C20 C21 H21 119.1 . . ?
C22 C21 C20 121.7(11) . . ?
C22 C21 H21 119.1 . . ?
C21 C22 H22 119.7 . . ?
C23 C22 C21 120.6(10) . . ?
C23 C22 H22 119.7 . . ?
C22 C23 H23 119.7 . . ?
C22 C23 C24 120.5(10) . . ?
C24 C23 H23 119.7 . . ?
C19 C24 C23 118.7(10) . . ?
C19 C24 H24 120.7 . . ?
C23 C24 H24 120.7 . . ?
F1 B1 N1 110.6(8) . . ?
F1 B1 N2 110.1(8) . . ?
F2 B1 F1 110.8(8) . . ?
F2 B1 N1 110.4(8) . . ?
F2 B1 N2 109.3(8) . . ?
N2 B1 N1 105.6(7) . . ?
C27 N4 C33 110.5(19) . . ?
C27 N4 B2 123(2) . . ?
C33 N4 B2 126(2) . . ?
C28 N5 C31 106.5(19) . . ?
C28 N5 B2 130(2) . . ?
C31 N5 B2 124(2) . . ?
C46 N6 C47 115(3) . . ?
C26 C25 C33 103(2) . . ?
C26 C25 C37 121(3) . . ?
C33 C25 C37 131(4) . . ?
C25 C26 I2 124(2) . . ?
C25 C26 C27 113(2) . . ?
C27 C26 I2 122(2) . . ?
N4 C27 C26 104.1(19) . . ?
N4 C27 C36 125(3) . . ?
C26 C27 C36 131(3) . . ?
N5 C28 C29 112(2) . . ?
N5 C28 C35 118(3) . . ?
C29 C28 C35 128(3) . . ?
C28 C29 C30 105.2(19) . . ?
C28 C29 C44 131(2) . . ?
C30 C29 C44 123(2) . . ?
C29 C30 C34 125(3) . . ?
C31 C30 C29 108(2) . . ?
C31 C30 C34 126(3) . . ?
C30 C31 N5 107.5(19) . . ?
C32 C31 N5 121(2) . . ?
C32 C31 C30 132(2) . . ?
C31 C32 C33 121.0(19) . . ?
C31 C32 C38 123(3) . . ?
C33 C32 C38 115(3) . . ?
N4 C33 C25 109(2) . . ?
C32 C33 N4 120(2) . . ?
C32 C33 C25 129(3) . . ?
C30 C34 H34A 109.5 . . ?
C30 C34 H34B 109.5 . . ?
C30 C34 H34C 109.5 . . ?
H34A C34 H34B 109.5 . . ?
H34A C34 H34C 109.5 . . ?
H34B C34 H34C 109.5 . . ?
C28 C35 H35A 109.5 . . ?
C28 C35 H35B 109.5 . . ?
C28 C35 H35C 109.5 . . ?
H35A C35 H35B 109.5 . . ?
H35A C35 H35C 109.5 . . ?
H35B C35 H35C 109.5 . . ?
C27 C36 H36A 109.5 . . ?
C27 C36 H36B 109.5 . . ?
C27 C36 H36C 109.5 . . ?
H36A C36 H36B 109.5 . . ?
H36A C36 H36C 109.5 . . ?
H36B C36 H36C 109.5 . . ?
C25 C37 H37A 109.5 . . ?
C25 C37 H37B 109.5 . . ?
C25 C37 H37C 109.5 . . ?
H37A C37 H37B 109.5 . . ?
H37A C37 H37C 109.5 . . ?
H37B C37 H37C 109.5 . . ?
C39 C38 C32 124(3) . . ?
C39 C38 C43 120(2) . . ?
C43 C38 C32 116(3) . . ?
C38 C39 H39 117.9 . . ?
C38 C39 C40 124(3) . . ?
C40 C39 H39 117.9 . . ?
C39 C40 H40 122.7 . . ?
C39 C40 C41 115(3) . . ?
C41 C40 H40 122.7 . . ?
C40 C41 H41 117.8 . . ?
C42 C41 C40 124(3) . . ?
C42 C41 H41 117.8 . . ?
C41 C42 H42 120.3 . . ?
C41 C42 C43 119(3) . . ?
C43 C42 H42 120.3 . . ?
C38 C43 C42 117(3) . . ?
C38 C43 H43 121.3 . . ?
C42 C43 H43 121.3 . . ?
C45 C44 C29 120(3) . . ?
C45 C44 C48 122(2) . . ?
C48 C44 C29 118(3) . . ?
C44 C45 H45 121.0 . . ?
C46 C45 C44 118(3) . . ?
C46 C45 H45 121.0 . . ?
N6 C46 H46 118.0 . . ?
C45 C46 N6 124(3) . . ?
C45 C46 H46 118.0 . . ?
N6 C47 H47 117.7 . . ?
C48 C47 N6 125(3) . . ?
C48 C47 H47 117.7 . . ?
C44 C48 H48 121.5 . . ?
C47 C48 C44 117(3) . . ?
C47 C48 H48 121.5 . . ?
F3 B2 F4 108(2) . . ?
F3 B2 N4 108(3) . . ?
F3 B2 N5 113(3) . . ?
F4 B2 N4 106(2) . . ?
F4 B2 N5 115(3) . . ?
N5 B2 N4 107.0(17) . . ?
C49 N7 C67 109.7(9) . . ?
C49 N7 B3 125.8(9) . . ?
C67 N7 B3 124.2(9) . . ?
C69 N8 B3 123.9(8) . . ?
C72 N8 C69 108.1(9) . . ?
C72 N8 B3 127.9(9) . . ?
C64 N9 C63 116.5(9) . . ?
N7 C49 C53 123.3(11) . . ?
N7 C49 C60 106.2(10) . . ?
C60 C49 C53 130.5(11) . . ?
H1 C50 H2 109.5 . . ?
H1 C50 H3 109.5 . . ?
H2 C50 H3 109.5 . . ?
C72 C50 H1 109.5 . . ?
C72 C50 H2 109.5 . . ?
C72 C50 H3 109.5 . . ?
H4 C51 H5 109.5 . . ?
H4 C51 H6 109.5 . . ?
H5 C51 H6 109.5 . . ?
C70 C51 H4 109.5 . . ?
C70 C51 H5 109.5 . . ?
C70 C51 H6 109.5 . . ?
H7 C52 H8 109.5 . . ?
H7 C52 H9 109.5 . . ?
H8 C52 H9 109.5 . . ?
C66 C52 H7 109.5 . . ?
C66 C52 H8 109.5 . . ?
C66 C52 H9 109.5 . . ?
C49 C53 H10 109.5 . . ?
C49 C53 H11 109.5 . . ?
C49 C53 H12 109.5 . . ?
H10 C53 H11 109.5 . . ?
H10 C53 H12 109.5 . . ?
H11 C53 H12 109.5 . . ?
C55 C54 C68 120.8(13) . . ?
C59 C54 C55 121.2(11) . . ?
C59 C54 C68 117.9(13) . . ?
C54 C55 H13 118.5 . . ?
C56 C55 C54 123.1(13) . . ?
C56 C55 H13 118.5 . . ?
C55 C56 H14 122.4 . . ?
C55 C56 C57 115.3(14) . . ?
C57 C56 H14 122.4 . . ?
C56 C57 H19 117.8 . . ?
C58 C57 C56 124.4(13) . . ?
C58 C57 H19 117.8 . . ?
C57 C58 H1A 120.3 . . ?
C57 C58 C59 119.3(14) . . ?
C59 C58 H1A 120.3 . . ?
C54 C59 C58 116.6(13) . . ?
C54 C59 H1B 121.7 . . ?
C58 C59 H1B 121.7 . . ?
C49 C60 I3 121.6(9) . . ?
C66 C60 I3 127.6(9) . . ?
C66 C60 C49 110.7(10) . . ?
C62 C61 C71 117.8(11) . . ?
C65 C61 C62 123.2(13) . . ?
C65 C61 C71 116.5(11) . . ?
C61 C62 H1C 121.7 . . ?
C63 C62 C61 116.6(12) . . ?
C63 C62 H1C 121.7 . . ?
N9 C63 H1D 118.5 . . ?
C62 C63 N9 122.9(9) . . ?
C62 C63 H1D 118.5 . . ?
N9 C64 H1E 118.0 . . ?
N9 C64 C65 123.9(9) . . ?
C65 C64 H1E 118.0 . . ?
C61 C65 H1F 122.3 . . ?
C64 C65 C61 115.4(12) . . ?
C64 C65 H1F 122.3 . . ?
C60 C66 C52 125.0(11) . . ?
C60 C66 C67 105.2(10) . . ?
C67 C66 C52 129.7(12) . . ?
N7 C67 C66 108.0(9) . . ?
C68 C67 N7 119.7(9) . . ?
C68 C67 C66 132.3(10) . . ?
C67 C68 C54 117.4(11) . . ?
C69 C68 C54 119.6(11) . . ?
C69 C68 C67 123.1(9) . . ?
C68 C69 N8 119.6(9) . . ?
C68 C69 C70 133.2(10) . . ?
C70 C69 N8 107.2(9) . . ?
C69 C70 C51 127.4(10) . . ?
C69 C70 C71 107.5(9) . . ?
C71 C70 C51 125.0(10) . . ?
C70 C71 C61 123.5(12) . . ?
C72 C71 C61 129.6(12) . . ?
C72 C71 C70 106.5(9) . . ?
N8 C72 C50 121.0(10) . . ?
N8 C72 C71 110.6(9) . . ?
C71 C72 C50 128.2(10) . . ?
F5 B3 N7 108.0(9) . . ?
F5 B3 N8 109.8(11) . . ?
F6 B3 F5 108.8(9) . . ?
F6 B3 N7 110.1(11) . . ?
F6 B3 N8 111.3(10) . . ?
N8 B3 N7 108.9(8) . . ?

loop_
_geom_bond_atom_site_label_1
_geom_bond_atom_site_label_2
_geom_bond_distance
_geom_bond_site_symmetry_2
_geom_bond_publ_flag
I1 C8 2.067(8) . ?
F1 B1 1.364(12) . ?
F2 B1 1.359(13) . ?
N1 C1 1.343(10) . ?
N1 C4 1.378(10) . ?
N1 B1 1.553(12) . ?
N2 C6 1.399(10) . ?
N2 C9 1.353(10) . ?
N2 B1 1.548(12) . ?
N3 C16 1.341(14) . ?
N3 C17 1.313(13) . ?
C1 C2 1.395(12) . ?
C1 C13 1.506(12) . ?
C2 C3 1.404(12) . ?
C2 C14 1.576(10) . ?
C3 C4 1.406(11) . ?
C3 C12 1.490(12) . ?
C4 C5 1.409(11) . ?
C5 C6 1.388(11) . ?
C5 C19 1.487(11) . ?
C6 C7 1.421(12) . ?
C7 C8 1.377(12) . ?
C7 C11 1.471(12) . ?
C8 C9 1.401(13) . ?
C9 C10 1.456(13) . ?
C10 H10A 0.9600 . ?
C10 H10B 0.9600 . ?
C10 H10C 0.9600 . ?
C11 H11A 0.9600 . ?
C11 H11B 0.9600 . ?
C11 H11C 0.9600 . ?
C12 H12A 0.9600 . ?
C12 H12B 0.9600 . ?
C12 H12C 0.9600 . ?
C13 H13A 0.9600 . ?
C13 H13B 0.9600 . ?
C13 H13C 0.9600 . ?
C14 C15 1.327(12) . ?
C14 C18 1.320(13) . ?
C15 H15 0.9300 . ?
C15 C16 1.382(13) . ?
C16 H16 0.9300 . ?
C17 H17 0.9300 . ?
C17 C18 1.388(13) . ?
C18 H18 0.9300 . ?
C19 C20 1.371(13) . ?
C19 C24 1.399(13) . ?
C20 H20 0.9300 . ?
C20 C21 1.372(14) . ?
C21 H21 0.9300 . ?
C21 C22 1.350(16) . ?
C22 H22 0.9300 . ?
C22 C23 1.322(16) . ?
C23 H23 0.9300 . ?
C23 C24 1.403(14) . ?
C24 H24 0.9300 . ?
I2 C26 2.06(2) . ?
F3 B2 1.38(2) . ?
F4 B2 1.40(2) . ?
N4 C27 1.35(2) . ?
N4 C33 1.40(2) . ?
N4 B2 1.54(2) . ?
N5 C28 1.33(2) . ?
N5 C31 1.43(2) . ?
N5 B2 1.53(2) . ?
N6 C46 1.349(19) . ?
N6 C47 1.360(19) . ?
C25 C26 1.37(3) . ?
C25 C33 1.42(2) . ?
C25 C37 1.50(3) . ?
C26 C27 1.42(2) . ?
C27 C36 1.46(3) . ?
C28 C29 1.39(2) . ?
C28 C35 1.49(2) . ?
C29 C30 1.41(2) . ?
C29 C44 1.60(2) . ?
C30 C31 1.39(2) . ?
C30 C34 1.51(2) . ?
C31 C32 1.38(2) . ?
C32 C33 1.39(2) . ?
C32 C38 1.50(2) . ?
C34 H34A 0.9600 . ?
C34 H34B 0.9600 . ?
C34 H34C 0.9600 . ?
C35 H35A 0.9600 . ?
C35 H35B 0.9600 . ?
C35 H35C 0.9600 . ?
C36 H36A 0.9600 . ?
C36 H36B 0.9600 . ?
C36 H36C 0.9600 . ?
C37 H37A 0.9600 . ?
C37 H37B 0.9600 . ?
C37 H37C 0.9600 . ?
C38 C39 1.36(3) . ?
C38 C43 1.37(3) . ?
C39 H39 0.9300 . ?
C39 C40 1.37(3) . ?
C40 H40 0.9300 . ?
C40 C41 1.38(3) . ?
C41 H41 0.9300 . ?
C41 C42 1.34(3) . ?
C42 H42 0.9300 . ?
C42 C43 1.42(3) . ?
C43 H43 0.9300 . ?
C44 C45 1.352(19) . ?
C44 C48 1.355(19) . ?
C45 H45 0.9300 . ?
C45 C46 1.347(19) . ?
C46 H46 0.9300 . ?
C47 H47 0.9300 . ?
C47 C48 1.347(19) . ?
C48 H48 0.9300 . ?
I3 C60 2.087(11) . ?
F5 B3 1.400(15) . ?
F6 B3 1.384(15) . ?
N7 C49 1.347(14) . ?
N7 C67 1.400(13) . ?
N7 B3 1.542(15) . ?
N8 C69 1.422(13) . ?
N8 C72 1.327(13) . ?
N8 B3 1.533(15) . ?
N9 C63 1.3500(11) . ?
N9 C64 1.3497(11) . ?
C49 C53 1.456(17) . ?
C49 C60 1.423(16) . ?
C50 H1 0.9600 . ?
C50 H2 0.9600 . ?
C50 H3 0.9600 . ?
C50 C72 1.484(15) . ?
C51 H4 0.9600 . ?
C51 H5 0.9600 . ?
C51 H6 0.9600 . ?
C51 C70 1.509(15) . ?
C52 H7 0.9600 . ?
C52 H8 0.9600 . ?
C52 H9 0.9600 . ?
C52 C66 1.493(18) . ?
C53 H10 0.9600 . ?
C53 H11 0.9600 . ?
C53 H12 0.9600 . ?
C54 C55 1.366(19) . ?
C54 C59 1.361(19) . ?
C54 C68 1.503(13) . ?
C55 H13 0.9300 . ?
C55 C56 1.361(18) . ?
C56 H14 0.9300 . ?
C56 C57 1.37(2) . ?
C57 H19 0.9300 . ?
C57 C58 1.33(2) . ?
C58 H1A 0.9300 . ?
C58 C59 1.430(19) . ?
C59 H1B 0.9300 . ?
C60 C66 1.369(17) . ?
C61 C62 1.3501(11) . ?
C61 C65 1.3501(11) . ?
C61 C71 1.589(19) . ?
C62 H1C 0.9300 . ?
C62 C63 1.3499(11) . ?
C63 H1D 0.9300 . ?
C64 H1E 0.9300 . ?
C64 C65 1.3499(11) . ?
C65 H1F 0.9300 . ?
C66 C67 1.421(15) . ?
C67 C68 1.388(15) . ?
C68 C69 1.384(15) . ?
C69 C70 1.390(14) . ?
C70 C71 1.412(15) . ?
C71 C72 1.392(15) . ?

loop_
_geom_torsion_atom_site_label_1
_geom_torsion_atom_site_label_2
_geom_torsion_atom_site_label_3
_geom_torsion_atom_site_label_4
_geom_torsion
_geom_torsion_site_symmetry_1
_geom_torsion_site_symmetry_2
_geom_torsion_site_symmetry_3
_geom_torsion_site_symmetry_4
_geom_torsion_publ_flag
I1 C8 C9 N2 177.9(6) . . . . ?
I1 C8 C9 C10 -0.6(17) . . . . ?
N1 C1 C2 C3 0.1(10) . . . . ?
N1 C1 C2 C14 -177.4(7) . . . . ?
N1 C4 C5 C6 -2.7(12) . . . . ?
N1 C4 C5 C19 177.5(7) . . . . ?
N2 C6 C7 C8 -1.3(10) . . . . ?
N2 C6 C7 C11 175.2(9) . . . . ?
N3 C17 C18 C14 2.5(15) . . . . ?
C1 N1 C4 C3 0.3(9) . . . . ?
C1 N1 C4 C5 -178.9(7) . . . . ?
C1 N1 B1 F1 -56.5(12) . . . . ?
C1 N1 B1 F2 66.5(11) . . . . ?
C1 N1 B1 N2 -175.6(7) . . . . ?
C1 C2 C3 C4 0.1(9) . . . . ?
C1 C2 C3 C12 -177.3(9) . . . . ?
C1 C2 C14 C15 -137.8(9) . . . . ?
C1 C2 C14 C18 37.9(12) . . . . ?
C2 C3 C4 N1 -0.2(9) . . . . ?
C2 C3 C4 C5 178.8(8) . . . . ?
C2 C14 C15 C16 176.8(8) . . . . ?
C2 C14 C18 C17 -178.0(8) . . . . ?
C3 C2 C14 C15 45.2(11) . . . . ?
C3 C2 C14 C18 -139.2(9) . . . . ?
C3 C4 C5 C6 178.3(8) . . . . ?
C3 C4 C5 C19 -1.5(14) . . . . ?
C4 N1 C1 C2 -0.3(9) . . . . ?
C4 N1 C1 C13 177.0(8) . . . . ?
C4 N1 B1 F1 124.1(9) . . . . ?
C4 N1 B1 F2 -112.9(9) . . . . ?
C4 N1 B1 N2 5.0(12) . . . . ?
C4 C5 C6 N2 -2.1(12) . . . . ?
C4 C5 C6 C7 178.8(9) . . . . ?
C4 C5 C19 C20 -86.1(11) . . . . ?
C4 C5 C19 C24 95.4(10) . . . . ?
C5 C6 C7 C8 177.9(9) . . . . ?
C5 C6 C7 C11 -5.6(17) . . . . ?
C5 C19 C20 C21 -178.8(9) . . . . ?
C5 C19 C24 C23 176.8(9) . . . . ?
C6 N2 C9 C8 -0.3(11) . . . . ?
C6 N2 C9 C10 178.3(10) . . . . ?
C6 N2 B1 F1 -129.4(9) . . . . ?
C6 N2 B1 F2 108.7(9) . . . . ?
C6 N2 B1 N1 -10.0(12) . . . . ?
C6 C5 C19 C20 94.1(11) . . . . ?
C6 C5 C19 C24 -84.4(11) . . . . ?
C6 C7 C8 I1 -177.3(6) . . . . ?
C6 C7 C8 C9 1.1(11) . . . . ?
C7 C8 C9 N2 -0.5(12) . . . . ?
C7 C8 C9 C10 -179.0(11) . . . . ?
C9 N2 C6 C5 -178.3(8) . . . . ?
C9 N2 C6 C7 1.0(10) . . . . ?
C9 N2 B1 F1 59.5(13) . . . . ?
C9 N2 B1 F2 -62.4(12) . . . . ?
C9 N2 B1 N1 178.8(8) . . . . ?
C11 C7 C8 I1 6.0(14) . . . . ?
C11 C7 C8 C9 -175.6(9) . . . . ?
C12 C3 C4 N1 177.1(8) . . . . ?
C12 C3 C4 C5 -3.8(15) . . . . ?
C13 C1 C2 C3 -176.9(9) . . . . ?
C13 C1 C2 C14 5.6(14) . . . . ?
C14 C2 C3 C4 177.6(7) . . . . ?
C14 C2 C3 C12 0.2(14) . . . . ?
C14 C15 C16 N3 -0.1(15) . . . . ?
C15 C14 C18 C17 -2.5(14) . . . . ?
C16 N3 C17 C18 -1.3(16) . . . . ?
C17 N3 C16 C15 0.1(16) . . . . ?
C18 C14 C15 C16 1.3(13) . . . . ?
C19 C5 C6 N2 177.8(7) . . . . ?
C19 C5 C6 C7 -1.3(14) . . . . ?
C19 C20 C21 C22 3.3(17) . . . . ?
C20 C19 C24 C23 -1.7(14) . . . . ?
C20 C21 C22 C23 -4.2(19) . . . . ?
C21 C22 C23 C24 2.0(19) . . . . ?
C22 C23 C24 C19 0.9(17) . . . . ?
C24 C19 C20 C21 -0.4(15) . . . . ?
B1 N1 C1 C2 -179.8(8) . . . . ?
B1 N1 C1 C13 -2.5(13) . . . . ?
B1 N1 C4 C3 179.8(8) . . . . ?
B1 N1 C4 C5 0.6(13) . . . . ?
B1 N2 C6 C5 9.4(13) . . . . ?
B1 N2 C6 C7 -171.3(9) . . . . ?
B1 N2 C9 C8 172.1(9) . . . . ?
B1 N2 C9 C10 -9.3(16) . . . . ?
I2 C26 C27 N4 172(6) . . . . ?
I2 C26 C27 C36 -15(13) . . . . ?
N5 C28 C29 C30 -5(10) . . . . ?
N5 C28 C29 C44 -177(6) . . . . ?
N5 C31 C32 C33 1(14) . . . . ?
N5 C31 C32 C38 170(7) . . . . ?
N6 C47 C48 C44 -3(4) . . . . ?
C25 C26 C27 N4 0(10) . . . . ?
C25 C26 C27 C36 172(9) . . . . ?
C26 C25 C33 N4 -3(9) . . . . ?
C26 C25 C33 C32 -166(9) . . . . ?
C27 N4 C33 C25 3(9) . . . . ?
C27 N4 C33 C32 168(8) . . . . ?
C27 N4 B2 F3 -54(7) . . . . ?
C27 N4 B2 F4 61(7) . . . . ?
C27 N4 B2 N5 -176(7) . . . . ?
C28 N5 C31 C30 -5(10) . . . . ?
C28 N5 C31 C32 170(9) . . . . ?
C28 N5 B2 F3 71(7) . . . . ?
C28 N5 B2 F4 -52(7) . . . . ?
C28 N5 B2 N4 -170(6) . . . . ?
C28 C29 C30 C31 2(11) . . . . ?
C28 C29 C30 C34 -165(10) . . . . ?
C28 C29 C44 C45 49(8) . . . . ?
C28 C29 C44 C48 -121(7) . . . . ?
C29 C30 C31 N5 2(12) . . . . ?
C29 C30 C31 C32 -172(11) . . . . ?
C29 C44 C45 C46 -170(5) . . . . ?
C29 C44 C48 C47 171(4) . . . . ?
C30 C29 C44 C45 -121(8) . . . . ?
C30 C29 C44 C48 69(9) . . . . ?
C30 C31 C32 C33 175(11) . . . . ?
C30 C31 C32 C38 -16(16) . . . . ?
C31 N5 C28 C29 7(9) . . . . ?
C31 N5 C28 C35 171(7) . . . . ?
C31 N5 B2 F3 -106(7) . . . . ?
C31 N5 B2 F4 130(7) . . . . ?
C31 N5 B2 N4 13(7) . . . . ?
C31 C32 C33 N4 7(13) . . . . ?
C31 C32 C33 C25 168(9) . . . . ?
C31 C32 C38 C39 99(9) . . . . ?
C31 C32 C38 C43 -81(9) . . . . ?
C32 C38 C39 C40 -179(6) . . . . ?
C32 C38 C43 C42 180(6) . . . . ?
C33 N4 C27 C26 -2(9) . . . . ?
C33 N4 C27 C36 -175(8) . . . . ?
C33 N4 B2 F3 117(7) . . . . ?
C33 N4 B2 F4 -127(7) . . . . ?
C33 N4 B2 N5 -4(8) . . . . ?
C33 C25 C26 I2 -170(6) . . . . ?
C33 C25 C26 C27 2(9) . . . . ?
C33 C32 C38 C39 -92(7) . . . . ?
C33 C32 C38 C43 88(8) . . . . ?
C34 C30 C31 N5 169(11) . . . . ?
C34 C30 C31 C32 -6(20) . . . . ?
C35 C28 C29 C30 -168(9) . . . . ?
C35 C28 C29 C44 21(12) . . . . ?
C37 C25 C26 I2 -12(11) . . . . ?
C37 C25 C26 C27 160(8) . . . . ?
C37 C25 C33 N4 -158(9) . . . . ?
C37 C25 C33 C32 39(14) . . . . ?
C38 C32 C33 N4 -163(7) . . . . ?
C38 C32 C33 C25 -2(11) . . . . ?
C38 C39 C40 C41 1(3) . . . . ?
C39 C38 C43 C42 0(6) . . . . ?
C39 C40 C41 C42 -4(6) . . . . ?
C40 C41 C42 C43 4(8) . . . . ?
C41 C42 C43 C38 -2(8) . . . . ?
C43 C38 C39 C40 1(3) . . . . ?
C44 C29 C30 C31 174(7) . . . . ?
C44 C29 C30 C34 8(15) . . . . ?
C44 C45 C46 N6 2(3) . . . . ?
C45 C44 C48 C47 1(3) . . . . ?
C46 N6 C47 C48 3(4) . . . . ?
C47 N6 C46 C45 -2(3) . . . . ?
C48 C44 C45 C46 -1(2) . . . . ?
B2 N4 C27 C26 171(6) . . . . ?
B2 N4 C27 C36 -2(12) . . . . ?
B2 N4 C33 C25 -170(6) . . . . ?
B2 N4 C33 C32 -5(11) . . . . ?
B2 N5 C28 C29 -171(5) . . . . ?
B2 N5 C28 C35 -7(10) . . . . ?
B2 N5 C31 C30 173(7) . . . . ?
B2 N5 C31 C32 -12(13) . . . . ?
I3 C60 C66 C52 -4(3) . . . . ?
I3 C60 C66 C67 -179.5(12) . . . . ?
N7 C49 C60 I3 177.4(9) . . . . ?
N7 C49 C60 C66 0.6(18) . . . . ?
N7 C67 C68 C54 -172.9(15) . . . . ?
N7 C67 C68 C69 6(3) . . . . ?
N8 C69 C70 C51 -176.7(15) . . . . ?
N8 C69 C70 C71 1.8(17) . . . . ?
N9 C64 C65 C61 -9(2) . . . . ?
C49 N7 C67 C66 -3.9(19) . . . . ?
C49 N7 C67 C68 176.4(16) . . . . ?
C49 N7 B3 F5 59.3(16) . . . . ?
C49 N7 B3 F6 -59.3(15) . . . . ?
C49 N7 B3 N8 178.5(12) . . . . ?
C49 C60 C66 C52 173.0(19) . . . . ?
C49 C60 C66 C67 -3(2) . . . . ?
C51 C70 C71 C61 4(3) . . . . ?
C51 C70 C71 C72 177.2(15) . . . . ?
C52 C66 C67 N7 -172(2) . . . . ?
C52 C66 C67 C68 8(4) . . . . ?
C53 C49 C60 I3 -5(2) . . . . ?
C53 C49 C60 C66 178.5(18) . . . . ?
C54 C55 C56 C57 -1(2) . . . . ?
C54 C68 C69 N8 -179.9(14) . . . . ?
C54 C68 C69 C70 1(3) . . . . ?
C55 C54 C59 C58 0(2) . . . . ?
C55 C54 C68 C67 -99(2) . . . . ?
C55 C54 C68 C69 82(2) . . . . ?
C55 C56 C57 C58 1(2) . . . . ?
C56 C57 C58 C59 -1(2) . . . . ?
C57 C58 C59 C54 0(2) . . . . ?
C59 C54 C55 C56 0(2) . . . . ?
C59 C54 C68 C67 81(2) . . . . ?
C59 C54 C68 C69 -98.6(18) . . . . ?
C60 C66 C67 N7 4(2) . . . . ?
C60 C66 C67 C68 -176(2) . . . . ?
C61 C62 C63 N9 5(2) . . . . ?
C61 C71 C72 N8 173.2(18) . . . . ?
C61 C71 C72 C50 -10(3) . . . . ?
C62 C61 C65 C64 15(4) . . . . ?
C62 C61 C71 C70 -54(3) . . . . ?
C62 C61 C71 C72 134(2) . . . . ?
C63 N9 C64 C65 2.1(19) . . . . ?
C64 N9 C63 C62 0.3(19) . . . . ?
C65 C61 C62 C63 -13(4) . . . . ?
C65 C61 C71 C70 143(2) . . . . ?
C65 C61 C71 C72 -29(4) . . . . ?
C66 C67 C68 C54 7(3) . . . . ?
C66 C67 C68 C69 -173(2) . . . . ?
C67 N7 C49 C53 -176.1(14) . . . . ?
C67 N7 C49 C60 2.1(16) . . . . ?
C67 N7 B3 F5 -113.4(14) . . . . ?
C67 N7 B3 F6 128.0(13) . . . . ?
C67 N7 B3 N8 5.7(18) . . . . ?
C67 C68 C69 N8 1(3) . . . . ?
C67 C68 C69 C70 -178.1(18) . . . . ?
C68 C54 C55 C56 179.7(15) . . . . ?
C68 C54 C59 C58 -179.4(14) . . . . ?
C68 C69 C70 C51 2(3) . . . . ?
C68 C69 C70 C71 -179.3(18) . . . . ?
C69 N8 C72 C50 -175.8(13) . . . . ?
C69 N8 C72 C71 0.8(17) . . . . ?
C69 N8 B3 F5 119.6(13) . . . . ?
C69 N8 B3 F6 -120.0(14) . . . . ?
C69 N8 B3 N7 1.6(18) . . . . ?
C69 C70 C71 C61 -174.8(16) . . . . ?
C69 C70 C71 C72 -1.3(17) . . . . ?
C70 C71 C72 N8 0.3(17) . . . . ?
C70 C71 C72 C50 176.6(15) . . . . ?
C71 C61 C62 C63 -174.6(17) . . . . ?
C71 C61 C65 C64 176.8(17) . . . . ?
C72 N8 C69 C68 179.3(15) . . . . ?
C72 N8 C69 C70 -1.6(17) . . . . ?
C72 N8 B3 F5 -65.3(18) . . . . ?
C72 N8 B3 F6 55.2(19) . . . . ?
C72 N8 B3 N7 176.7(13) . . . . ?
B3 N7 C49 C53 10(2) . . . . ?
B3 N7 C49 C60 -171.5(12) . . . . ?
B3 N7 C67 C66 169.8(15) . . . . ?
B3 N7 C67 C68 -10(2) . . . . ?
B3 N8 C69 C68 -5(2) . . . . ?
B3 N8 C69 C70 174.4(13) . . . . ?
B3 N8 C72 C50 8(2) . . . . ?
B3 N8 C72 C71 -175.0(13) . . . . ?
